data_7125236
loop_
_publ_author_name
'Zhou, Tao'
'Li, Bin'
'Wang, Baiquan'

_publ_section_title
;
 Rhodium-catalyzed C-H activation of 3-(indolin-1-yl)-3-oxopropanenitriles
 with diazo compounds and tandem cyclization leading to hydrogenated
 azepino[3,2,1-hi]indoles.
;
_journal_issue 98
_journal_name_full 'Chemical communications (Cambridge, England)'
_journal_page_first 14117
_journal_page_last 14120
_journal_paper_doi 10.1039/c6cc07758g
_journal_volume 52
_journal_year 2016
_chemical_formula_moiety 'C21 H20 N2 O4'
_chemical_formula_sum 'C21 H20 N2 O4'
_chemical_formula_weight 364.39
_space_group_crystal_system triclinic
_space_group_IT_number 2
_space_group_name_Hall '-P 1'
_space_group_name_H-M_alt 'P -1'
_atom_sites_solution_hydrogens geom
_atom_sites_solution_primary direct
_audit_creation_date 2016-08-10
_audit_creation_method
;
Olex2 1.2
(compiled 2016.02.19 svn.r3266 for OlexSys, GUI svn.r5155)
;
_audit_update_record
;
2016-08-11 deposited with the CCDC.
2016-11-10 downloaded from the CCDC.
;
_cell_angle_alpha 79.305(11)
_cell_angle_beta 79.574(12)
_cell_angle_gamma 83.084(12)
_cell_formula_units_Z 2
_cell_length_a 9.2814(19)
_cell_length_b 10.2730(19)
_cell_length_c 11.8447(19)
_cell_measurement_reflns_used 3094
_cell_measurement_temperature 113
_cell_measurement_theta_max 27.5
_cell_measurement_theta_min 3.2
_cell_volume 1087.0(4)
_computing_cell_refinement
;
CrystalClear-SM Expert 2.1 b42 (Rigaku, 2015)
;
_computing_data_collection
;
CrystalClear-SM Expert 2.1 b42 (Rigaku, 2015)
;
_computing_data_reduction
;
CrystalClear-SM Expert 2.1 b42 (Rigaku, 2015)
;
_computing_molecular_graphics 'Olex2 (Dolomanov et al., 2009)'
_computing_publication_material 'Olex2 (Dolomanov et al., 2009)'
_computing_structure_refinement 'ShelXL (Sheldrick, 2015)'
_computing_structure_solution 'ShelXS (Sheldrick, 2008)'
_diffrn_ambient_temperature 113
_diffrn_detector PILT
_diffrn_detector_area_resol_mean 5.8140
_diffrn_measured_fraction_theta_full 0.990
_diffrn_measured_fraction_theta_max 0.981
_diffrn_measurement_details
;
scan:
	Number of images: 360
	           Slice: -105.0000 - 75.0000
	     Image width: 0.5000
	        Exp time: 8.0000
	   Rotation axis: Omega
	           Omega: 0.0000
	             Chi: 45.0000
	             Phi: 0.0000
	             XTD: 44.9829
	          2theta: -15.0831
scan:
	Number of images: 360
	           Slice: -105.0000 - 75.0000
	     Image width: 0.5000
	        Exp time: 8.0000
	   Rotation axis: Omega
	           Omega: 0.0000
	             Chi: 45.0000
	             Phi: 90.0000
	             XTD: 44.9829
	          2theta: -15.0831
scan:
	Number of images: 360
	           Slice: -105.0000 - 75.0000
	     Image width: 0.5000
	        Exp time: 8.0000
	   Rotation axis: Omega
	           Omega: 0.0000
	             Chi: 45.0000
	             Phi: 180.0000
	             XTD: 44.9829
	          2theta: -15.0831
;
_diffrn_measurement_device
;
AFC10: Fixed Chi 2 circle
;
_diffrn_measurement_device_type 'Rigaku Pilatus 200K'
_diffrn_measurement_method 'profile data from \w-scans'
_diffrn_measurement_specimen_support Fiber
_diffrn_orient_matrix_type d*Trek
_diffrn_orient_matrix_UB_11 -0.102785
_diffrn_orient_matrix_UB_12 0.027295
_diffrn_orient_matrix_UB_13 0.028095
_diffrn_orient_matrix_UB_21 -0.000178
_diffrn_orient_matrix_UB_22 -0.086757
_diffrn_orient_matrix_UB_23 0.048647
_diffrn_orient_matrix_UB_31 0.043777
_diffrn_orient_matrix_UB_32 0.048795
_diffrn_orient_matrix_UB_33 0.057315
_diffrn_radiation_monochromator Confocal
_diffrn_radiation_type MoK\a
_diffrn_radiation_wavelength 0.71073
_diffrn_reflns_av_R_equivalents 0.0278
_diffrn_reflns_av_unetI/netI 0.0284
_diffrn_reflns_Laue_measured_fraction_full 0.990
_diffrn_reflns_Laue_measured_fraction_max 0.981
_diffrn_reflns_limit_h_max 12
_diffrn_reflns_limit_h_min -12
_diffrn_reflns_limit_k_max 13
_diffrn_reflns_limit_k_min -13
_diffrn_reflns_limit_l_max 15
_diffrn_reflns_limit_l_min -15
_diffrn_reflns_number 14022
_diffrn_reflns_point_group_measured_fraction_full 0.990
_diffrn_reflns_point_group_measured_fraction_max 0.981
_diffrn_reflns_theta_full 25.242
_diffrn_reflns_theta_max 27.501
_diffrn_reflns_theta_min 3.076
_diffrn_source 'Rotating Anode'
_diffrn_source_current 24.0
_diffrn_source_power 1.2
_diffrn_source_voltage 50.0
_exptl_absorpt_coefficient_mu 0.078
_exptl_absorpt_correction_T_max 1.000
_exptl_absorpt_correction_T_min 0.862
_exptl_absorpt_correction_type multi-scan
_exptl_absorpt_process_details 'REQAB (Rigaku, 1998)'
_exptl_crystal_colour Colorless
_exptl_crystal_density_diffrn 1.113
_exptl_crystal_density_method "'not measured'"
_exptl_crystal_description Prism
_exptl_crystal_F_000 384
_exptl_crystal_preparation Fiber
_exptl_crystal_size_max 0.22
_exptl_crystal_size_mid 0.18
_exptl_crystal_size_min 0.12
_refine_diff_density_max 0.639
_refine_diff_density_min -0.271
_refine_diff_density_rms 0.055
_refine_ls_extinction_method none
_refine_ls_goodness_of_fit_ref 1.053
_refine_ls_hydrogen_treatment constr
_refine_ls_matrix_type full
_refine_ls_number_parameters 247
_refine_ls_number_reflns 4895
_refine_ls_number_restraints 0
_refine_ls_restrained_S_all 1.053
_refine_ls_R_factor_all 0.0617
_refine_ls_R_factor_gt 0.0512
_refine_ls_shift/su_max 0.001
_refine_ls_shift/su_mean 0.000
_refine_ls_structure_factor_coef Fsqd
_refine_ls_weighting_details 'w=1/[\s^2^(Fo^2^)+(0.0531P)^2^+0.9818P] where P=(Fo^2^+2Fc^2^)/3'
_refine_ls_weighting_scheme calc
_refine_ls_wR_factor_gt 0.1281
_refine_ls_wR_factor_ref 0.1339
_reflns_Friedel_coverage 0.000
_reflns_number_gt 4059
_reflns_number_total 4895
_reflns_threshold_expression 'I > 2\s(I)'
_cod_data_source_file c6cc07758g2.cif
_cod_data_source_block m20160126c
_cod_depositor_comments
;
The following automatic conversions were performed:

data item '_exptl_absorpt_correction_type' value 'Multi-scan' was
changed to 'multi-scan' in accordance with the
/home/saulius/struct/COD-crude-data/automatic-downloads/DataCite-retrospective/RSC/depositions/lib/dictionaries/cif_core.dic
dictionary named 'cif_core.dic' version 2.4.2 last updated on
2011-04-26.

Automatic conversion script
Id: cif_fix_values 6909 2019-04-08 15:41:33Z antanas 
;
_cod_database_code 7125236
_shelx_space_group_comment
;
The symmetry employed for this shelxl refinement is uniquely defined
by the following loop, which should always be used as a source of
symmetry information in preference to the above space-group names.
They are only intended as comments.
;
_shelx_estimated_absorpt_t_max 0.991
_shelx_estimated_absorpt_t_min 0.983
_olex2_refinement_description
;
1. Fixed Uiso
 At 1.2 times of:
  All C(H) groups, All C(H,H) groups
 At 1.5 times of:
  All C(H,H,H) groups
2.a Ternary CH refined with riding coordinates:
 C10(H10)
2.b Secondary CH2 refined with riding coordinates:
 C1(H1A,H1B), C2(H2A,H2B), C14(H14A,H14B), C16(H16A,H16B)
2.c Aromatic/amide H refined with riding coordinates:
 C4(H4), C6(H6)
2.d Idealised Me refined as rotating group:
 C17(H17A,H17B,H17C), C18(H18A,H18B,H18C), C21(H21A,H21B,H21C)
;
_shelx_shelxl_version_number 2016/4
_olex2_submission_special_instructions 'No special instructions were received'

loop_
_space_group_symop_operation_xyz
'x, y, z'
'-x, -y, -z'

loop_
_atom_site_label
_atom_site_type_symbol
_atom_site_fract_x
_atom_site_fract_y
_atom_site_fract_z
_atom_site_U_iso_or_equiv
_atom_site_adp_type
_atom_site_occupancy
_atom_site_site_symmetry_order
_atom_site_calc_flag
_atom_site_refinement_flags_posn
O1 O 1.29009(16) 0.56226(15) 0.72010(13) 0.0309(3) Uani 1 1 d .
O2 O 0.59719(15) 0.74684(14) 0.83858(13) 0.0293(3) Uani 1 1 d .
O3 O 0.74133(18) 1.27565(14) 0.57174(14) 0.0347(3) Uani 1 1 d .
O4 O 0.58703(17) 1.12410(14) 0.57210(14) 0.0349(4) Uani 1 1 d .
N1 N 1.13662(18) 0.75144(16) 0.72989(14) 0.0242(3) Uani 1 1 d .
N2 N 1.1679(2) 0.37276(18) 0.54402(16) 0.0306(4) Uani 1 1 d .
C1 C 1.2448(2) 0.8303(2) 0.75957(19) 0.0296(4) Uani 1 1 d .
H1A H 1.346938 0.793078 0.735632 0.036 Uiso 1 1 calc R
H1B H 1.228446 0.832472 0.844164 0.036 Uiso 1 1 calc R
C2 C 1.2143(2) 0.9697(2) 0.68955(18) 0.0292(4) Uani 1 1 d .
H2A H 1.224503 1.039940 0.733859 0.035 Uiso 1 1 calc R
H2B H 1.281680 0.982567 0.614134 0.035 Uiso 1 1 calc R
C3 C 1.0573(2) 0.97013(19) 0.67188(16) 0.0249(4) Uani 1 1 d .
C4 C 0.9587(2) 1.07372(19) 0.63778(16) 0.0253(4) Uani 1 1 d .
H4 H 0.985641 1.162444 0.620333 0.030 Uiso 1 1 calc R
C5 C 0.8169(2) 1.04631(19) 0.62908(16) 0.0249(4) Uani 1 1 d .
C6 C 0.7748(2) 0.91714(19) 0.65860(16) 0.0238(4) Uani 1 1 d .
H6 H 0.677359 0.901644 0.654007 0.029 Uiso 1 1 calc R
C7 C 0.8738(2) 0.80889(18) 0.69515(16) 0.0221(4) Uani 1 1 d .
C8 C 1.0163(2) 0.83951(18) 0.69662(16) 0.0224(4) Uani 1 1 d .
C9 C 1.1778(2) 0.62871(19) 0.70006(16) 0.0232(4) Uani 1 1 d .
C10 C 1.0660(2) 0.58468(18) 0.63568(16) 0.0213(4) Uani 1 1 d .
H10 H 1.047762 0.658018 0.570057 0.026 Uiso 1 1 calc R
C11 C 0.9201(2) 0.56412(18) 0.71601(15) 0.0208(4) Uani 1 1 d .
C12 C 0.8287(2) 0.67259(18) 0.73672(16) 0.0213(4) Uani 1 1 d .
C13 C 0.6797(2) 0.65382(19) 0.80698(16) 0.0228(4) Uani 1 1 d .
C14 C 0.6352(2) 0.51323(19) 0.83520(18) 0.0262(4) Uani 1 1 d .
H14A H 0.601937 0.491488 0.766611 0.031 Uiso 1 1 calc R
H14B H 0.551312 0.507395 0.900229 0.031 Uiso 1 1 calc R
C15 C 0.7611(2) 0.41090(19) 0.86905(17) 0.0248(4) Uani 1 1 d .
C16 C 0.8868(2) 0.42321(18) 0.76515(17) 0.0237(4) Uani 1 1 d .
H16A H 0.976631 0.372344 0.789809 0.028 Uiso 1 1 calc R
H16B H 0.861036 0.382311 0.702913 0.028 Uiso 1 1 calc R
C17 C 0.8129(3) 0.4383(2) 0.97782(18) 0.0321(5) Uani 1 1 d .
H17A H 0.730733 0.433507 1.042916 0.048 Uiso 1 1 calc GR
H17B H 0.847825 0.527255 0.961898 0.048 Uiso 1 1 calc GR
H17C H 0.893091 0.371756 0.998005 0.048 Uiso 1 1 calc GR
C18 C 0.7111(3) 0.2705(2) 0.8932(2) 0.0340(5) Uani 1 1 d .
H18A H 0.634171 0.261460 0.962042 0.051 Uiso 1 1 calc GR
H18B H 0.794905 0.205416 0.907127 0.051 Uiso 1 1 calc GR
H18C H 0.672043 0.254724 0.825847 0.051 Uiso 1 1 calc GR
C19 C 1.1282(2) 0.46550(19) 0.58522(17) 0.0239(4) Uani 1 1 d .
C20 C 0.7137(2) 1.16050(19) 0.58902(17) 0.0260(4) Uani 1 1 d .
C21 C 0.4814(3) 1.2330(2) 0.5355(2) 0.0385(5) Uani 1 1 d .
H21A H 0.452499 1.287927 0.596626 0.058 Uiso 1 1 calc GR
H21B H 0.394325 1.197048 0.521410 0.058 Uiso 1 1 calc GR
H21C H 0.526106 1.287424 0.463627 0.058 Uiso 1 1 calc GR

loop_
_atom_site_aniso_label
_atom_site_aniso_U_11
_atom_site_aniso_U_22
_atom_site_aniso_U_33
_atom_site_aniso_U_23
_atom_site_aniso_U_13
_atom_site_aniso_U_12
O1 0.0238(7) 0.0352(8) 0.0354(8) -0.0090(6) -0.0092(6) 0.0026(6)
O2 0.0236(7) 0.0292(7) 0.0344(8) -0.0103(6) 0.0006(6) 0.0007(6)
O3 0.0414(9) 0.0238(7) 0.0375(8) -0.0004(6) -0.0072(7) -0.0036(6)
O4 0.0297(8) 0.0253(7) 0.0475(9) -0.0022(7) -0.0086(7) 0.0037(6)
N1 0.0224(8) 0.0262(8) 0.0258(8) -0.0071(7) -0.0050(7) -0.0035(7)
N2 0.0282(9) 0.0319(9) 0.0333(9) -0.0125(8) -0.0061(7) 0.0031(7)
C1 0.0274(11) 0.0329(11) 0.0325(11) -0.0086(9) -0.0083(8) -0.0084(8)
C2 0.0281(11) 0.0313(10) 0.0309(11) -0.0076(8) -0.0052(8) -0.0094(8)
C3 0.0281(10) 0.0260(9) 0.0215(9) -0.0062(7) -0.0010(8) -0.0071(8)
C4 0.0322(11) 0.0222(9) 0.0214(9) -0.0045(7) -0.0011(8) -0.0060(8)
C5 0.0308(11) 0.0235(9) 0.0192(9) -0.0049(7) -0.0006(8) -0.0009(8)
C6 0.0244(10) 0.0239(9) 0.0232(9) -0.0056(7) -0.0030(7) -0.0013(7)
C7 0.0232(9) 0.0223(9) 0.0207(9) -0.0059(7) -0.0005(7) -0.0022(7)
C8 0.0245(10) 0.0236(9) 0.0196(9) -0.0064(7) -0.0027(7) -0.0012(7)
C9 0.0210(9) 0.0280(9) 0.0206(9) -0.0045(7) -0.0015(7) -0.0040(7)
C10 0.0201(9) 0.0224(9) 0.0216(9) -0.0067(7) -0.0023(7) 0.0000(7)
C11 0.0213(9) 0.0243(9) 0.0183(8) -0.0055(7) -0.0038(7) -0.0037(7)
C12 0.0224(9) 0.0225(9) 0.0200(9) -0.0044(7) -0.0046(7) -0.0022(7)
C13 0.0207(9) 0.0269(9) 0.0225(9) -0.0065(7) -0.0066(7) -0.0009(7)
C14 0.0224(10) 0.0276(10) 0.0272(10) -0.0037(8) 0.0009(8) -0.0060(8)
C15 0.0257(10) 0.0223(9) 0.0249(9) -0.0022(7) -0.0013(8) -0.0035(8)
C16 0.0240(10) 0.0212(9) 0.0259(9) -0.0066(7) -0.0018(8) -0.0008(7)
C17 0.0352(12) 0.0361(11) 0.0237(10) -0.0025(8) -0.0041(8) -0.0030(9)
C18 0.0386(12) 0.0269(10) 0.0333(11) -0.0015(8) 0.0024(9) -0.0080(9)
C19 0.0196(9) 0.0282(10) 0.0237(9) -0.0061(8) -0.0025(7) -0.0005(7)
C20 0.0297(11) 0.0252(9) 0.0212(9) -0.0041(7) 0.0008(8) -0.0018(8)
C21 0.0308(12) 0.0327(11) 0.0488(14) -0.0003(10) -0.0092(10) 0.0046(9)

loop_
_atom_type_symbol
_atom_type_description
_atom_type_scat_dispersion_real
_atom_type_scat_dispersion_imag
_atom_type_scat_source
C C 0.0033 0.0016 'International Tables Vol C Tables 4.2.6.8 and 6.1.1.4'
H H 0.0000 0.0000 'International Tables Vol C Tables 4.2.6.8 and 6.1.1.4'
N N 0.0061 0.0033 'International Tables Vol C Tables 4.2.6.8 and 6.1.1.4'
O O 0.0106 0.0060 'International Tables Vol C Tables 4.2.6.8 and 6.1.1.4'

loop_
_geom_angle_atom_site_label_1
_geom_angle_atom_site_label_2
_geom_angle_atom_site_label_3
_geom_angle
C20 O4 C21 115.13(17)
C8 N1 C1 108.52(15)
C9 N1 C1 121.19(16)
C9 N1 C8 126.17(16)
N1 C1 H1A 111.1
N1 C1 H1B 111.1
N1 C1 C2 103.37(16)
H1A C1 H1B 109.1
C2 C1 H1A 111.1
C2 C1 H1B 111.1
C1 C2 H2A 111.2
C1 C2 H2B 111.2
H2A C2 H2B 109.1
C3 C2 C1 102.80(16)
C3 C2 H2A 111.2
C3 C2 H2B 111.2
C4 C3 C2 130.30(18)
C4 C3 C8 120.05(18)
C8 C3 C2 109.65(17)
C3 C4 H4 120.6
C3 C4 C5 118.71(18)
C5 C4 H4 120.6
C4 C5 C20 117.40(17)
C6 C5 C4 120.99(18)
C6 C5 C20 121.60(19)
C5 C6 H6 119.3
C5 C6 C7 121.39(18)
C7 C6 H6 119.3
C6 C7 C12 122.56(17)
C8 C7 C6 115.79(17)
C8 C7 C12 121.54(17)
C3 C8 N1 109.13(17)
C7 C8 N1 127.82(17)
C7 C8 C3 122.90(18)
O1 C9 N1 124.00(18)
O1 C9 C10 123.63(18)
N1 C9 C10 112.36(16)
C9 C10 H10 107.7
C11 C10 C9 110.75(15)
C11 C10 H10 107.7
C19 C10 C9 110.28(16)
C19 C10 H10 107.7
C19 C10 C11 112.42(16)
C12 C11 C10 118.15(16)
C12 C11 C16 124.54(17)
C16 C11 C10 117.29(16)
C7 C12 C13 119.29(16)
C11 C12 C7 121.87(17)
C11 C12 C13 118.81(17)
O2 C13 C12 122.13(17)
O2 C13 C14 121.64(18)
C12 C13 C14 116.23(16)
C13 C14 H14A 109.1
C13 C14 H14B 109.1
C13 C14 C15 112.52(16)
H14A C14 H14B 107.8
C15 C14 H14A 109.1
C15 C14 H14B 109.1
C14 C15 C16 106.85(15)
C14 C15 C17 110.83(17)
C16 C15 C17 110.15(17)
C18 C15 C14 110.16(17)
C18 C15 C16 109.59(16)
C18 C15 C17 109.23(17)
C11 C16 C15 113.87(16)
C11 C16 H16A 108.8
C11 C16 H16B 108.8
C15 C16 H16A 108.8
C15 C16 H16B 108.8
H16A C16 H16B 107.7
C15 C17 H17A 109.5
C15 C17 H17B 109.5
C15 C17 H17C 109.5
H17A C17 H17B 109.5
H17A C17 H17C 109.5
H17B C17 H17C 109.5
C15 C18 H18A 109.5
C15 C18 H18B 109.5
C15 C18 H18C 109.5
H18A C18 H18B 109.5
H18A C18 H18C 109.5
H18B C18 H18C 109.5
N2 C19 C10 175.6(2)
O3 C20 O4 122.84(19)
O3 C20 C5 123.83(19)
O4 C20 C5 113.33(17)
O4 C21 H21A 109.5
O4 C21 H21B 109.5
O4 C21 H21C 109.5
H21A C21 H21B 109.5
H21A C21 H21C 109.5
H21B C21 H21C 109.5

loop_
_geom_bond_atom_site_label_1
_geom_bond_atom_site_label_2
_geom_bond_distance
O1 C9 1.211(2)
O2 C13 1.222(2)
O3 C20 1.213(2)
O4 C20 1.334(3)
O4 C21 1.453(3)
N1 C1 1.489(2)
N1 C8 1.416(2)
N1 C9 1.364(3)
N2 C19 1.142(3)
C1 H1A 0.9900
C1 H1B 0.9900
C1 C2 1.538(3)
C2 H2A 0.9900
C2 H2B 0.9900
C2 C3 1.509(3)
C3 C4 1.369(3)
C3 C8 1.403(3)
C4 H4 0.9500
C4 C5 1.403(3)
C5 C6 1.392(3)
C5 C20 1.486(3)
C6 H6 0.9500
C6 C7 1.410(3)
C7 C8 1.400(3)
C7 C12 1.479(3)
C9 C10 1.546(3)
C10 H10 1.0000
C10 C11 1.520(3)
C10 C19 1.472(3)
C11 C12 1.349(3)
C11 C16 1.503(3)
C12 C13 1.494(3)
C13 C14 1.511(3)
C14 H14A 0.9900
C14 H14B 0.9900
C14 C15 1.532(3)
C15 C16 1.533(3)
C15 C17 1.537(3)
C15 C18 1.529(3)
C16 H16A 0.9900
C16 H16B 0.9900
C17 H17A 0.9800
C17 H17B 0.9800
C17 H17C 0.9800
C18 H18A 0.9800
C18 H18B 0.9800
C18 H18C 0.9800
C21 H21A 0.9800
C21 H21B 0.9800
C21 H21C 0.9800

loop_
_geom_torsion_atom_site_label_1
_geom_torsion_atom_site_label_2
_geom_torsion_atom_site_label_3
_geom_torsion_atom_site_label_4
_geom_torsion
O1 C9 C10 C11 114.9(2)
O1 C9 C10 C19 -10.2(3)
O2 C13 C14 C15 -139.54(19)
N1 C1 C2 C3 23.7(2)
N1 C9 C10 C11 -66.1(2)
N1 C9 C10 C19 168.82(16)
C1 N1 C8 C3 16.2(2)
C1 N1 C8 C7 -159.34(19)
C1 N1 C9 O1 17.5(3)
C1 N1 C9 C10 -161.54(16)
C1 C2 C3 C4 164.6(2)
C1 C2 C3 C8 -15.3(2)
C2 C3 C4 C5 -179.45(19)
C2 C3 C8 N1 0.0(2)
C2 C3 C8 C7 175.85(18)
C3 C4 C5 C6 2.4(3)
C3 C4 C5 C20 -178.52(17)
C4 C3 C8 N1 -179.88(17)
C4 C3 C8 C7 -4.0(3)
C4 C5 C6 C7 -1.8(3)
C4 C5 C20 O3 -5.5(3)
C4 C5 C20 O4 173.65(17)
C5 C6 C7 C8 -1.6(3)
C5 C6 C7 C12 174.58(17)
C6 C5 C20 O3 173.61(19)
C6 C5 C20 O4 -7.3(3)
C6 C7 C8 N1 179.56(18)
C6 C7 C8 C3 4.5(3)
C6 C7 C12 C11 145.50(19)
C6 C7 C12 C13 -36.5(3)
C7 C12 C13 O2 -5.3(3)
C7 C12 C13 C14 173.60(16)
C8 N1 C1 C2 -25.1(2)
C8 N1 C9 O1 171.98(19)
C8 N1 C9 C10 -7.0(3)
C8 C3 C4 C5 0.4(3)
C8 C7 C12 C11 -38.5(3)
C8 C7 C12 C13 139.45(18)
C9 N1 C1 C2 133.40(18)
C9 N1 C8 C3 -140.92(19)
C9 N1 C8 C7 43.5(3)
C9 C10 C11 C12 77.9(2)
C9 C10 C11 C16 -103.21(19)
C10 C11 C12 C7 -7.3(3)
C10 C11 C12 C13 174.75(15)
C10 C11 C16 C15 164.19(16)
C11 C12 C13 O2 172.67(18)
C11 C12 C13 C14 -8.4(3)
C12 C7 C8 N1 3.3(3)
C12 C7 C8 C3 -171.72(17)
C12 C11 C16 C15 -17.0(3)
C12 C13 C14 C15 41.5(2)
C13 C14 C15 C16 -59.4(2)
C13 C14 C15 C17 60.6(2)
C13 C14 C15 C18 -178.38(17)
C14 C15 C16 C11 46.9(2)
C16 C11 C12 C7 173.93(17)
C16 C11 C12 C13 -4.0(3)
C17 C15 C16 C11 -73.6(2)
C18 C15 C16 C11 166.21(17)
C19 C10 C11 C12 -158.21(17)
C19 C10 C11 C16 20.7(2)
C20 C5 C6 C7 179.19(17)
C21 O4 C20 O3 -2.2(3)
C21 O4 C20 C5 178.63(17)
